data_7058963
loop_
_publ_author_name
'Jiao, Shulin'
'Li, Yao-Jia'
'Gao, Zhiguo'
'Chen, Ruicheng'
'Wang, Yan'
'Zou, Zhihong'

_publ_section_title
;
 Synthesis of an antifungal 1,2,4-triazole drug and establishment of a
 drug delivery system based on zeolitic imidazolate frameworks
;
_journal_name_full 'New Journal of Chemistry'
_journal_paper_doi 10.1039/C9NJ04432A
_journal_year 2019
_chemical_formula_sum 'C23 H16 F3 N3 O4'
_chemical_formula_weight 455.39
_space_group_crystal_system monoclinic
_space_group_IT_number 14
_space_group_name_Hall '-P 2ybc'
_space_group_name_H-M_alt 'P 1 21/c 1'
_atom_sites_solution_hydrogens geom
_audit_creation_method SHELXL-2014/7
_audit_update_record
;
2018-12-16 deposited with the CCDC.	2019-11-04 downloaded from the CCDC.
;
_cell_angle_alpha 90
_cell_angle_beta 103.898(19)
_cell_angle_gamma 90
_cell_formula_units_Z 4
_cell_length_a 7.9040(14)
_cell_length_b 29.488(5)
_cell_length_c 9.471(2)
_cell_measurement_reflns_used 1081
_cell_measurement_temperature 293(2)
_cell_measurement_theta_max 21.2150
_cell_measurement_theta_min 2.6100
_cell_volume 2142.8(7)
_computing_structure_refinement 'SHELXL-2014/7 (Sheldrick, 2014)'
_diffrn_ambient_temperature 293(2)
_diffrn_measured_fraction_theta_full 0.990
_diffrn_measured_fraction_theta_max 0.988
_diffrn_measurement_device_type 'XtaLAB Synergy R, DW system, HyPix'
_diffrn_measurement_method '\w scans'
_diffrn_radiation_type MoK\a
_diffrn_radiation_wavelength 0.71073
_diffrn_reflns_av_R_equivalents 0.1030
_diffrn_reflns_av_unetI/netI 0.1483
_diffrn_reflns_Laue_measured_fraction_full 0.990
_diffrn_reflns_Laue_measured_fraction_max 0.988
_diffrn_reflns_limit_h_max 10
_diffrn_reflns_limit_h_min -10
_diffrn_reflns_limit_k_max 38
_diffrn_reflns_limit_k_min -38
_diffrn_reflns_limit_l_max 12
_diffrn_reflns_limit_l_min -12
_diffrn_reflns_number 15944
_diffrn_reflns_point_group_measured_fraction_full 0.990
_diffrn_reflns_point_group_measured_fraction_max 0.988
_diffrn_reflns_theta_full 25.242
_diffrn_reflns_theta_max 27.499
_diffrn_reflns_theta_min 2.320
_exptl_absorpt_coefficient_mu 0.115
_exptl_crystal_colour colourless
_exptl_crystal_density_diffrn 1.412
_exptl_crystal_description Needlelike
_exptl_crystal_F_000 936
_refine_diff_density_max 0.444
_refine_diff_density_min -0.413
_refine_diff_density_rms 0.067
_refine_ls_extinction_method none
_refine_ls_goodness_of_fit_ref 1.050
_refine_ls_hydrogen_treatment constr
_refine_ls_matrix_type full
_refine_ls_number_parameters 301
_refine_ls_number_reflns 4866
_refine_ls_number_restraints 0
_refine_ls_restrained_S_all 1.050
_refine_ls_R_factor_all 0.2346
_refine_ls_R_factor_gt 0.1234
_refine_ls_shift/su_max 0.000
_refine_ls_shift/su_mean 0.000
_refine_ls_structure_factor_coef Fsqd
_refine_ls_weighting_details 'w=1/[\s^2^(Fo^2^)+(0.1477P)^2^+1.8917P] where P=(Fo^2^+2Fc^2^)/3'
_refine_ls_weighting_scheme calc
_refine_ls_wR_factor_gt 0.2943
_refine_ls_wR_factor_ref 0.3407
_reflns_Friedel_coverage 0.000
_reflns_number_gt 2335
_reflns_number_total 4866
_reflns_threshold_expression 'I > 2\s(I)'
_cod_data_source_file c9nj04432a2.cif
_cod_data_source_block 1
_cod_original_cell_volume 2142.9(7)
_cod_original_sg_symbol_H-M 'P 21/c'
_cod_database_code 7058963
_shelx_shelxl_version_number 2014/7
_shelx_space_group_comment
;
The symmetry employed for this shelxl refinement is uniquely defined
by the following loop, which should always be used as a source of
symmetry information in preference to the above space-group names.
They are only intended as comments.
;

loop_
_space_group_symop_operation_xyz
'x, y, z'
'-x, y+1/2, -z+1/2'
'-x, -y, -z'
'x, -y-1/2, z-1/2'

loop_
_atom_site_label
_atom_site_type_symbol
_atom_site_fract_x
_atom_site_fract_y
_atom_site_fract_z
_atom_site_U_iso_or_equiv
_atom_site_adp_type
_atom_site_occupancy
_atom_site_site_symmetry_order
_atom_site_calc_flag
_atom_site_refinement_flags_posn
_atom_site_refinement_flags_adp
N3 N 0.9259(5) 0.24091(13) 1.0255(5) 0.0443(10) Uani 1 1 d . .
N2 N 0.7619(5) 0.27427(14) 0.8249(5) 0.0433(10) Uani 1 1 d . .
N1 N 0.8228(5) 0.20931(13) 0.9372(5) 0.0435(10) Uani 1 1 d . .
C7 C 0.7281(6) 0.23025(16) 0.8171(5) 0.0400(11) Uani 1 1 d . .
C16 C 0.8305(6) 0.16311(16) 0.9846(6) 0.0433(12) Uani 1 1 d . .
O1 O 0.4630(6) 0.28064(14) 0.6191(5) 0.0736(13) Uani 1 1 d . .
H1 H 0.5489 0.2906 0.6774 0.110 Uiso 1 1 calc R U
C10 C 0.9329(7) 0.36166(18) 0.9253(6) 0.0544(14) Uani 1 1 d . .
H10 H 0.8595 0.3602 0.8325 0.065 Uiso 1 1 calc R U
C20 C 1.0037(7) 0.09794(18) 1.0732(6) 0.0477(13) Uani 1 1 d . .
C15 C 1.0736(6) 0.32550(17) 1.1477(6) 0.0443(12) Uani 1 1 d . .
C14 C 1.1465(7) 0.36672(19) 1.1991(6) 0.0529(14) Uani 1 1 d . .
H14 H 1.2193 0.3685 1.2920 0.064 Uiso 1 1 calc R U
C9 C 0.9644(6) 0.32230(16) 1.0076(5) 0.0403(12) Uani 1 1 d . .
C8 C 0.8840(6) 0.27933(16) 0.9519(5) 0.0407(12) Uani 1 1 d . .
C17 C 0.6824(7) 0.14003(18) 0.9921(6) 0.0500(13) Uani 1 1 d . .
H17 H 0.5748 0.1545 0.9679 0.060 Uiso 1 1 calc R U
C1 C 0.6105(6) 0.20877(18) 0.6892(5) 0.0443(12) Uani 1 1 d . .
C21 C 0.9936(7) 0.14252(17) 1.0270(6) 0.0456(13) Uani 1 1 d . .
H21 H 1.0941 0.1585 1.0242 0.055 Uiso 1 1 calc R U
C6 C 0.4858(7) 0.2362(2) 0.5973(6) 0.0539(14) Uani 1 1 d . .
C12 C 1.1125(8) 0.40501(19) 1.1145(7) 0.0577(15) Uani 1 1 d . .
C2 C 0.6234(7) 0.16388(19) 0.6515(6) 0.0508(14) Uani 1 1 d . .
H2 H 0.7066 0.1455 0.7108 0.061 Uiso 1 1 calc R U
C18 C 0.6933(7) 0.09507(19) 1.0358(7) 0.0574(16) Uani 1 1 d . .
H18 H 0.5928 0.0790 1.0380 0.069 Uiso 1 1 calc R U
C19 C 0.8547(8) 0.07413(18) 1.0761(7) 0.0561(15) Uani 1 1 d . .
H19 H 0.8623 0.0439 1.1051 0.067 Uiso 1 1 calc R U
C11 C 1.0047(8) 0.40232(18) 0.9744(7) 0.0640(17) Uani 1 1 d . .
H11 H 0.9824 0.4279 0.9156 0.077 Uiso 1 1 calc R U
C4 C 0.3950(8) 0.1731(3) 0.4395(7) 0.0700(19) Uani 1 1 d . .
H4 H 0.3232 0.1611 0.3553 0.084 Uiso 1 1 calc R U
C3 C 0.5160(8) 0.1457(2) 0.5283(7) 0.0639(17) Uani 1 1 d . .
H3 H 0.5252 0.1153 0.5054 0.077 Uiso 1 1 calc R U
C5 C 0.3788(8) 0.2177(2) 0.4734(7) 0.0664(17) Uani 1 1 d . .
H5 H 0.2953 0.2357 0.4127 0.080 Uiso 1 1 calc R U
O2 O 1.1129(6) 0.28936(13) 1.2380(4) 0.0628(11) Uani 1 1 d . .
H2A H 1.0783 0.2661 1.1931 0.094 Uiso 1 1 calc R U
O3 O 1.1757(6) 0.03567(17) 1.1725(7) 0.1053(19) Uani 1 1 d . .
C22 C 1.1775(10) 0.0776(2) 1.1191(8) 0.0740(19) Uani 1 1 d . .
O4 O 1.3134(7) 0.09614(18) 1.1116(8) 0.111(2) Uani 1 1 d . .
C13 C 1.1928(13) 0.4476(2) 1.1710(11) 0.095(3) Uani 1 1 d . .
C23 C 1.3436(12) 0.0138(3) 1.2257(13) 0.140(4) Uani 1 1 d . .
H23A H 1.4013 0.0110 1.1477 0.210 Uiso 1 1 calc R U
H23B H 1.3265 -0.0158 1.2621 0.210 Uiso 1 1 calc R U
H23C H 1.4139 0.0317 1.3025 0.210 Uiso 1 1 calc R U
F1 F 1.3157(12) 0.44737(19) 1.2779(9) 0.233(5) Uani 1 1 d . .
F2 F 1.2429(15) 0.4728(3) 1.0818(9) 0.240(6) Uani 1 1 d . .
F3 F 1.0888(11) 0.4754(3) 1.2033(14) 0.261(7) Uani 1 1 d . .

loop_
_atom_site_aniso_label
_atom_site_aniso_U_11
_atom_site_aniso_U_22
_atom_site_aniso_U_33
_atom_site_aniso_U_23
_atom_site_aniso_U_13
_atom_site_aniso_U_12
N3 0.044(2) 0.043(2) 0.042(2) 0.0038(19) 0.001(2) -0.0017(18)
N2 0.047(2) 0.044(2) 0.038(2) 0.0029(19) 0.009(2) 0.0003(18)
N1 0.041(2) 0.044(2) 0.044(3) 0.0053(19) 0.007(2) -0.0005(17)
C7 0.042(3) 0.043(3) 0.037(3) 0.004(2) 0.014(2) 0.001(2)
C16 0.042(3) 0.045(3) 0.042(3) 0.004(2) 0.006(2) -0.002(2)
O1 0.076(3) 0.072(3) 0.061(3) 0.004(2) -0.005(2) 0.005(2)
C10 0.057(4) 0.053(3) 0.047(3) 0.004(3) 0.000(3) 0.001(2)
C20 0.042(3) 0.052(3) 0.047(3) 0.002(2) 0.008(2) 0.006(2)
C15 0.043(3) 0.050(3) 0.039(3) 0.003(2) 0.008(2) 0.005(2)
C14 0.050(3) 0.065(4) 0.042(3) -0.005(3) 0.007(3) 0.000(3)
C9 0.036(3) 0.046(3) 0.040(3) 0.001(2) 0.011(2) -0.002(2)
C8 0.039(3) 0.050(3) 0.033(3) 0.002(2) 0.009(2) 0.005(2)
C17 0.039(3) 0.060(3) 0.049(3) 0.007(3) 0.007(2) -0.003(2)
C1 0.042(3) 0.055(3) 0.035(3) 0.006(2) 0.008(2) -0.006(2)
C21 0.045(3) 0.046(3) 0.047(3) 0.001(2) 0.013(2) -0.001(2)
C6 0.053(3) 0.059(4) 0.050(4) 0.012(3) 0.012(3) -0.006(3)
C12 0.065(4) 0.050(3) 0.056(4) -0.009(3) 0.010(3) -0.006(3)
C2 0.051(3) 0.058(3) 0.044(3) -0.002(3) 0.013(3) -0.007(2)
C18 0.057(4) 0.052(3) 0.062(4) 0.010(3) 0.011(3) -0.018(3)
C19 0.069(4) 0.037(3) 0.062(4) 0.005(3) 0.014(3) 0.001(3)
C11 0.092(5) 0.035(3) 0.059(4) 0.005(3) 0.006(3) -0.002(3)
C4 0.058(4) 0.098(5) 0.051(4) -0.006(4) 0.008(3) -0.028(3)
C3 0.064(4) 0.070(4) 0.057(4) -0.008(3) 0.014(3) -0.015(3)
C5 0.046(4) 0.091(5) 0.054(4) 0.012(3) -0.003(3) -0.010(3)
O2 0.073(3) 0.057(2) 0.048(2) 0.0111(19) -0.007(2) -0.001(2)
O3 0.087(4) 0.075(3) 0.148(6) 0.033(3) 0.016(3) 0.027(3)
C22 0.079(5) 0.053(4) 0.091(5) 0.008(4) 0.024(4) 0.009(3)
O4 0.066(3) 0.089(4) 0.175(6) 0.021(4) 0.024(4) 0.018(3)
C13 0.126(7) 0.044(4) 0.099(6) -0.008(4) -0.006(6) -0.012(4)
C23 0.118(7) 0.106(7) 0.184(11) 0.041(7) 0.014(7) 0.072(6)
F1 0.286(9) 0.100(4) 0.206(7) 0.023(4) -0.152(7) -0.090(5)
F2 0.424(15) 0.142(6) 0.148(7) -0.027(5) 0.057(8) -0.191(8)
F3 0.193(7) 0.141(6) 0.453(18) -0.196(9) 0.083(9) -0.038(6)

loop_
_atom_type_symbol
_atom_type_description
_atom_type_scat_dispersion_real
_atom_type_scat_dispersion_imag
_atom_type_scat_source
C C 0.0033 0.0016 'International Tables Vol C Tables 4.2.6.8 and 6.1.1.4'
H H 0.0000 0.0000 'International Tables Vol C Tables 4.2.6.8 and 6.1.1.4'
N N 0.0061 0.0033 'International Tables Vol C Tables 4.2.6.8 and 6.1.1.4'
O O 0.0106 0.0060 'International Tables Vol C Tables 4.2.6.8 and 6.1.1.4'
F F 0.0171 0.0103 'International Tables Vol C Tables 4.2.6.8 and 6.1.1.4'

loop_
_geom_angle_atom_site_label_1
_geom_angle_atom_site_label_2
_geom_angle_atom_site_label_3
_geom_angle
C8 N3 N1 102.8(4)
C7 N2 C8 104.4(4)
C7 N1 N3 109.2(4)
C7 N1 C16 132.2(4)
N3 N1 C16 118.5(4)
N2 C7 N1 109.7(4)
N2 C7 C1 122.9(4)
N1 C7 C1 127.3(4)
C17 C16 C21 120.7(5)
C17 C16 N1 121.1(4)
C21 C16 N1 118.2(4)
C11 C10 C9 122.8(5)
C19 C20 C21 120.4(5)
C19 C20 C22 122.1(5)
C21 C20 C22 117.5(5)
O2 C15 C14 117.1(5)
O2 C15 C9 122.7(5)
C14 C15 C9 120.2(5)
C12 C14 C15 120.7(5)
C10 C9 C15 117.5(5)
C10 C9 C8 121.3(5)
C15 C9 C8 121.1(4)
N3 C8 N2 113.9(4)
N3 C8 C9 121.3(5)
N2 C8 C9 124.8(4)
C16 C17 C18 119.9(5)
C2 C1 C6 118.5(5)
C2 C1 C7 123.4(5)
C6 C1 C7 118.0(5)
C20 C21 C16 119.0(5)
O1 C6 C5 115.9(5)
O1 C6 C1 124.5(5)
C5 C6 C1 119.6(6)
C14 C12 C11 119.8(5)
C14 C12 C13 119.3(6)
C11 C12 C13 120.9(6)
C3 C2 C1 121.6(5)
C19 C18 C17 119.7(5)
C20 C19 C18 120.2(5)
C10 C11 C12 119.0(5)
C5 C4 C3 120.9(6)
C4 C3 C2 119.1(6)
C4 C5 C6 120.4(6)
C22 O3 C23 116.7(7)
O4 C22 O3 121.7(6)
O4 C22 C20 125.0(6)
O3 C22 C20 113.3(6)
F1 C13 F3 103.9(10)
F1 C13 F2 104.1(9)
F3 C13 F2 96.3(9)
F1 C13 C12 119.4(7)
F3 C13 C12 113.8(8)
F2 C13 C12 116.3(8)

loop_
_geom_bond_atom_site_label_1
_geom_bond_atom_site_label_2
_geom_bond_distance
N3 C8 1.330(6)
N3 N1 1.380(6)
N2 C7 1.324(6)
N2 C8 1.358(6)
N1 C7 1.351(6)
N1 C16 1.431(6)
C7 C1 1.481(7)
C16 C17 1.371(7)
C16 C21 1.394(7)
O1 C6 1.345(7)
C10 C11 1.360(8)
C10 C9 1.387(7)
C20 C19 1.377(7)
C20 C21 1.382(7)
C20 C22 1.466(8)
C15 O2 1.356(6)
C15 C14 1.382(8)
C15 C9 1.402(7)
C14 C12 1.373(8)
C9 C8 1.458(7)
C17 C18 1.385(7)
C1 C2 1.381(7)
C1 C6 1.404(7)
C6 C5 1.384(8)
C12 C11 1.396(8)
C12 C13 1.451(9)
C2 C3 1.376(8)
C18 C19 1.385(8)
C4 C5 1.367(9)
C4 C3 1.374(9)
O3 C22 1.337(8)
O3 C23 1.453(8)
C22 O4 1.222(8)
C13 F1 1.224(9)
C13 F3 1.249(10)
C13 F2 1.258(11)

loop_
_geom_hbond_atom_site_label_D
_geom_hbond_atom_site_label_H
_geom_hbond_atom_site_label_A
_geom_hbond_distance_DH
_geom_hbond_distance_HA
_geom_hbond_distance_DA
_geom_hbond_angle_DHA
_geom_hbond_site_symmetry_A
O2 H2A N3 0.82 1.90 2.617(6) 145.9 .
C5 H5 O2 0.93 2.48 3.406(8) 170.7 1_454
O1 H1 N2 0.82 1.97 2.684(6) 144.8 .
O1 H1 N2 0.82 1.97 2.684(6) 144.8 .
C5 H5 O2 0.93 2.48 3.406(8) 170.7 1_454
O2 H2A N3 0.82 1.90 2.617(6) 145.9 .
O1 H1 N2 0.82 1.97 2.684(6) 144.8 .
C5 H5 O2 0.93 2.48 3.406(8) 170.7 1_454
O2 H2A N3 0.82 1.90 2.617(6) 145.9 .
